data_4085937
loop_
_publ_author_name
'Gu, Yang'
'Chang, Dalu'
'Leng, Xuebing'
'Gu, Yucheng'
'Shen, Qilong'

_publ_section_title
;
 Well-Defined, Shelf-Stable (NHC)Ag(CF2H) Complexes for
 Difluoromethylation
;
_journal_issue 12
_journal_name_full Organometallics
_journal_page_first 3065
_journal_paper_doi 10.1021/acs.organomet.5b00350
_journal_volume 34
_journal_year 2015
_chemical_absolute_configuration ad
_chemical_formula_sum 'C28 H37 Ag F2 N2'
_chemical_formula_weight 547.46
_chemical_name_systematic
; 
 ? 
;
_space_group_crystal_system orthorhombic
_space_group_IT_number 33
_space_group_name_Hall 'P 2c -2n'
_space_group_name_H-M_alt 'P n a 21'
_symmetry_space_group_name_Hall 'P 2c -2n'
_symmetry_space_group_name_H-M 'P n a 21'
_atom_sites_solution_hydrogens geom
_audit_creation_method SHELXL-2013
_cell_angle_alpha 90
_cell_angle_beta 90
_cell_angle_gamma 90
_cell_formula_units_Z 4
_cell_length_a 19.692(10)
_cell_length_b 11.277(6)
_cell_length_c 12.611(7)
_cell_measurement_temperature 293(2)
_cell_volume 2800(3)
_computing_cell_refinement 'Bruker SMART'
_computing_data_collection 'Bruker SMART'
_computing_data_reduction 'Bruker SHELXTL'
_computing_molecular_graphics 'Bruker SHELXTL'
_computing_publication_material 'Bruker SHELXTL'
_computing_structure_refinement 'SHELXL-2013 (Sheldrick, 2013)'
_computing_structure_solution 'Bruker SHELXTL'
_diffrn_ambient_temperature 293(2)
_diffrn_measured_fraction_theta_full 0.999
_diffrn_measured_fraction_theta_max 0.999
_diffrn_measurement_device_type 'CCD area detector'
_diffrn_measurement_method 'phi and omega scans'
_diffrn_radiation_type MoK\a
_diffrn_radiation_wavelength 0.71073
_diffrn_reflns_av_R_equivalents 0.0585
_diffrn_reflns_av_unetI/netI 0.0517
_diffrn_reflns_laue_measured_fraction_full 0.999
_diffrn_reflns_laue_measured_fraction_max 0.999
_diffrn_reflns_limit_h_max 24
_diffrn_reflns_limit_h_min -23
_diffrn_reflns_limit_k_max 13
_diffrn_reflns_limit_k_min -13
_diffrn_reflns_limit_l_max 10
_diffrn_reflns_limit_l_min -15
_diffrn_reflns_number 16221
_diffrn_reflns_point_group_measured_fraction_full 0.812
_diffrn_reflns_point_group_measured_fraction_max 0.808
_diffrn_reflns_theta_full 25.242
_diffrn_reflns_theta_max 25.994
_diffrn_reflns_theta_min 2.081
_exptl_absorpt_coefficient_mu 0.749
_exptl_absorpt_correction_T_max 1.0000
_exptl_absorpt_correction_T_min 0.5575
_exptl_absorpt_correction_type multi-scan
_exptl_absorpt_process_details sadabs
_exptl_crystal_colour colorless
_exptl_crystal_density_diffrn 1.298
_exptl_crystal_description block
_exptl_crystal_F_000 1136
_exptl_crystal_size_max 0.130
_exptl_crystal_size_mid 0.100
_exptl_crystal_size_min 0.060
_refine_diff_density_max 0.506
_refine_diff_density_min -0.246
_refine_diff_density_rms 0.055
_refine_ls_abs_structure_details
; 
 Flack x determined using 885 quotients [(I+)-(I-)]/[(I+)+(I-)] 
 (Parsons and Flack (2004), Acta Cryst. A60, s61). 
;
_refine_ls_abs_structure_Flack 0.35(3)
_refine_ls_extinction_method none
_refine_ls_goodness_of_fit_ref 0.959
_refine_ls_hydrogen_treatment constr
_refine_ls_matrix_type full
_refine_ls_number_parameters 334
_refine_ls_number_reflns 4439
_refine_ls_number_restraints 44
_refine_ls_restrained_S_all 0.968
_refine_ls_R_factor_all 0.0684
_refine_ls_R_factor_gt 0.0385
_refine_ls_shift/su_max 0.001
_refine_ls_shift/su_mean 0.000
_refine_ls_structure_factor_coef Fsqd
_refine_ls_weighting_details 'w=1/[\s^2^(Fo^2^)+(0.0463P)^2^] where P=(Fo^2^+2Fc^2^)/3'
_refine_ls_weighting_scheme calc
_refine_ls_wR_factor_gt 0.0798
_refine_ls_wR_factor_ref 0.0919
_reflns_Friedel_coverage 0.545
_reflns_friedel_fraction_full 0.607
_reflns_friedel_fraction_max 0.598
_reflns_number_gt 3036
_reflns_number_total 4439
_reflns_threshold_expression 'I > 2\s(I)'
_cod_data_source_file om5b00350_si_003.cif
_cod_data_source_block cd213294
_cod_depositor_comments 'Adding full bibliography for 4085936--4085937.cif.'
_cod_database_code 4085937
_shelx_space_group_comment
; 
The symmetry employed for this shelxl refinement is uniquely defined 
by the following loop, which should always be used as a source of 
symmetry information in preference to the above space-group names. 
They are only intended as comments. 
;
_shelx_estimated_absorpt_t_min 0.909
_shelx_estimated_absorpt_t_max 0.956
_shelxl_version_number 2013-4

loop_
_space_group_symop_operation_xyz
'x, y, z'
'-x, -y, z+1/2'
'x+1/2, -y+1/2, z'
'-x+1/2, y+1/2, z+1/2'

loop_
_atom_site_label
_atom_site_type_symbol
_atom_site_fract_x
_atom_site_fract_y
_atom_site_fract_z
_atom_site_U_iso_or_equiv
_atom_site_adp_type
_atom_site_occupancy
_atom_site_site_symmetry_order
_atom_site_calc_flag
_atom_site_refinement_flags_posn
_atom_site_refinement_flags_adp
_atom_site_refinement_flags_occupancy
_atom_site_disorder_assembly
_atom_site_disorder_group
Ag1 Ag 0.97901(2) 0.72257(4) 0.3316(2) 0.05685(17) Uani 1 1 d . . . . .
N1 N 0.8328(3) 0.6639(6) 0.4082(5) 0.0468(15) Uani 1 1 d . . . . .
N2 N 0.8306(4) 0.7258(5) 0.2490(6) 0.0491(17) Uani 1 1 d . . . . .
C1 C 0.8738(2) 0.6999(4) 0.3270(11) 0.0438(13) Uani 1 1 d . . . . .
C2 C 0.7642(6) 0.7071(9) 0.2800(10) 0.059(3) Uani 1 1 d . . . . .
H2 H 0.7257 0.7203 0.2389 0.071 Uiso 1 1 calc R U . . .
C3 C 0.7652(5) 0.6672(10) 0.3784(9) 0.055(2) Uani 1 1 d . . . . .
H3 H 0.7280 0.6457 0.4195 0.066 Uiso 1 1 calc R U . . .
C4 C 0.8582(3) 0.6215(7) 0.5085(6) 0.0504(17) Uani 1 1 d . . . . .
C5 C 0.8696(4) 0.4996(7) 0.5199(7) 0.060(2) Uani 1 1 d . . . . .
C6 C 0.8961(5) 0.4608(11) 0.6148(8) 0.081(3) Uani 1 1 d . . . . .
H6 H 0.9029 0.3803 0.6264 0.097 Uiso 1 1 calc R U . . .
C7 C 0.9122(4) 0.5409(10) 0.6915(8) 0.087(3) Uani 1 1 d . . . . .
H7 H 0.9316 0.5140 0.7542 0.104 Uiso 1 1 calc R U . . .
C8 C 0.9007(4) 0.6592(11) 0.6791(7) 0.077(3) Uani 1 1 d . . . . .
H8 H 0.9124 0.7114 0.7332 0.093 Uiso 1 1 calc R U . . .
C9 C 0.8721(7) 0.7024(8) 0.5877(11) 0.064(4) Uani 1 1 d . . . . .
C10 C 0.8595(5) 0.8357(10) 0.5740(8) 0.083(3) Uani 1 1 d . . . . .
H10 H 0.8377 0.8486 0.5051 0.099 Uiso 1 1 calc R U . . .
C11 C 0.8122(6) 0.8812(9) 0.6604(9) 0.111(4) Uani 1 1 d . . . . .
H11A H 0.8019 0.9632 0.6476 0.167 Uiso 1 1 calc R U . . .
H11B H 0.8339 0.8734 0.7282 0.167 Uiso 1 1 calc R U . . .
H11C H 0.7709 0.8358 0.6600 0.167 Uiso 1 1 calc R U . . .
C12 C 0.9274(6) 0.9033(10) 0.5754(12) 0.125(4) Uani 1 1 d . . . . .
H12A H 0.9544 0.8765 0.6341 0.187 Uiso 1 1 calc R U . . .
H12B H 0.9188 0.9867 0.5825 0.187 Uiso 1 1 calc R U . . .
H12C H 0.9514 0.8888 0.5103 0.187 Uiso 1 1 calc R U . . .
C13 C 0.8548(4) 0.4131(7) 0.4322(7) 0.079(2) Uani 1 1 d . . . . .
H13 H 0.8305 0.4565 0.3765 0.095 Uiso 1 1 calc R U . . .
C14 C 0.8096(6) 0.3120(9) 0.4670(11) 0.130(5) Uani 1 1 d . . . . .
H14A H 0.7683 0.3433 0.4961 0.195 Uiso 1 1 calc R U . . .
H14B H 0.8326 0.2658 0.5199 0.195 Uiso 1 1 calc R U . . .
H14C H 0.7992 0.2627 0.4071 0.195 Uiso 1 1 calc R U . . .
C15 C 0.9203(5) 0.3666(9) 0.3836(10) 0.126(4) Uani 1 1 d . . . . .
H15A H 0.9446 0.3210 0.4354 0.189 Uiso 1 1 calc R U . . .
H15B H 0.9479 0.4321 0.3609 0.189 Uiso 1 1 calc R U . . .
H15C H 0.9098 0.3174 0.3237 0.189 Uiso 1 1 calc R U . . .
C16 C 0.8535(3) 0.7734(8) 0.1497(7) 0.0539(17) Uani 1 1 d . . . . .
C17 C 0.8655(7) 0.6956(10) 0.0667(10) 0.065(4) Uani 1 1 d . . . . .
C18 C 0.8917(6) 0.7438(9) -0.0273(8) 0.087(3) Uani 1 1 d . . . . .
H18 H 0.9012 0.6942 -0.0843 0.105 Uiso 1 1 calc R U . . .
C19 C 0.9034(5) 0.8643(9) -0.0362(8) 0.097(3) Uani 1 1 d . . . . .
H19 H 0.9202 0.8961 -0.0990 0.117 Uiso 1 1 calc R U . . .
C20 C 0.8899(5) 0.9359(10) 0.0485(9) 0.087(3) Uani 1 1 d . . . . .
H20 H 0.8987 1.0166 0.0423 0.105 Uiso 1 1 calc R U . . .
C21 C 0.8639(4) 0.8940(8) 0.1427(7) 0.061(2) Uani 1 1 d . . . . .
C22 C 0.8495(5) 0.9779(7) 0.2327(7) 0.077(2) Uani 1 1 d . . . . .
H22 H 0.8304 0.9317 0.2913 0.093 Uiso 1 1 calc R U . . .
C23 C 0.9148(5) 1.0370(8) 0.2723(10) 0.116(4) Uani 1 1 d . . . . .
H23A H 0.9324 1.0884 0.2182 0.174 Uiso 1 1 calc R U . . .
H23B H 0.9478 0.9771 0.2887 0.174 Uiso 1 1 calc R U . . .
H23C H 0.9051 1.0825 0.3349 0.174 Uiso 1 1 calc R U . . .
C24 C 0.7973(6) 1.0713(10) 0.2012(10) 0.125(4) Uani 1 1 d . . . . .
H24A H 0.7573 1.0330 0.1744 0.187 Uiso 1 1 calc R U . . .
H24B H 0.8161 1.1217 0.1473 0.187 Uiso 1 1 calc R U . . .
H24C H 0.7856 1.1182 0.2621 0.187 Uiso 1 1 calc R U . . .
C25 C 0.8521(4) 0.5631(8) 0.0734(7) 0.074(2) Uani 1 1 d . . . . .
H25 H 0.8276 0.5481 0.1397 0.089 Uiso 1 1 calc R U . . .
C26 C 0.9169(6) 0.4954(12) 0.0778(13) 0.121(5) Uani 1 1 d . . . . .
H26A H 0.9075 0.4140 0.0946 0.182 Uiso 1 1 calc R U . . .
H26B H 0.9458 0.5287 0.1314 0.182 Uiso 1 1 calc R U . . .
H26C H 0.9392 0.4998 0.0102 0.182 Uiso 1 1 calc R U . . .
C27 C 0.8084(5) 0.5175(8) -0.0173(9) 0.098(3) Uani 1 1 d . . . . .
H27A H 0.8311 0.5315 -0.0834 0.146 Uiso 1 1 calc R U . . .
H27B H 0.7656 0.5582 -0.0170 0.146 Uiso 1 1 calc R U . . .
H27C H 0.8008 0.4339 -0.0086 0.146 Uiso 1 1 calc R U . . .
C28 C 1.0822(9) 0.7662(19) 0.3184(14) 0.027(6) Uani 0.29(3) 1 d D U P A 1
H28A H 1.1087 0.6936 0.3291 0.033 Uiso 0.29(3) 1 calc R U P A 1
F1 F 1.1053(12) 0.819(2) 0.2309(17) 0.069(8) Uani 0.29(3) 1 d D U P A 1
F2 F 1.1023(12) 0.845(3) 0.391(2) 0.087(10) Uani 0.29(3) 1 d D U P A 1
C28' C 1.0867(11) 0.7475(15) 0.3463(13) 0.106(7) Uani 0.71(3) 1 d D U P A 2
H28B H 1.1118 0.6764 0.3251 0.127 Uiso 0.71(3) 1 calc R U P A 2
F1' F 1.1031(10) 0.841(2) 0.286(2) 0.182(7) Uani 0.71(3) 1 d D U P A 2
F2' F 1.1061(7) 0.7859(14) 0.4418(14) 0.106(5) Uani 0.71(3) 1 d D U P A 2

loop_
_atom_site_aniso_label
_atom_site_aniso_U_11
_atom_site_aniso_U_22
_atom_site_aniso_U_33
_atom_site_aniso_U_23
_atom_site_aniso_U_13
_atom_site_aniso_U_12
Ag1 0.0406(2) 0.0709(3) 0.0591(3) -0.0039(8) -0.0005(6) -0.0044(2)
N1 0.047(3) 0.065(4) 0.029(3) 0.004(4) 0.002(3) 0.000(4)
N2 0.044(3) 0.065(4) 0.039(4) -0.002(4) 0.000(3) 0.001(3)
C1 0.042(2) 0.059(3) 0.031(3) -0.009(6) 0.008(7) 0.000(2)
C2 0.038(5) 0.088(7) 0.052(5) 0.001(5) -0.005(4) -0.002(4)
C3 0.038(4) 0.081(6) 0.047(5) 0.002(5) 0.004(3) -0.002(4)
C4 0.048(4) 0.070(5) 0.033(4) -0.002(4) 0.003(3) 0.000(3)
C5 0.062(4) 0.074(6) 0.043(5) 0.005(4) 0.004(4) -0.003(4)
C6 0.099(7) 0.093(8) 0.051(6) 0.019(6) 0.005(5) 0.014(6)
C7 0.084(6) 0.123(9) 0.052(6) 0.024(6) -0.005(5) 0.026(6)
C8 0.088(6) 0.105(8) 0.038(5) -0.012(6) -0.008(4) 0.001(6)
C9 0.073(8) 0.069(9) 0.051(7) 0.002(5) -0.008(7) 0.005(5)
C10 0.102(7) 0.087(7) 0.059(6) -0.011(6) -0.011(6) 0.003(6)
C11 0.128(8) 0.110(8) 0.095(8) -0.024(7) -0.014(7) 0.041(7)
C12 0.135(10) 0.098(8) 0.141(12) -0.021(8) 0.013(9) -0.030(8)
C13 0.096(6) 0.069(5) 0.071(6) -0.002(5) 0.009(5) 0.003(5)
C14 0.159(11) 0.115(8) 0.115(10) -0.027(8) 0.042(8) -0.054(8)
C15 0.136(9) 0.111(8) 0.131(10) -0.040(7) 0.055(7) -0.006(7)
C16 0.054(4) 0.068(5) 0.040(4) 0.004(4) -0.001(3) -0.002(4)
C17 0.067(8) 0.092(10) 0.036(6) 0.004(5) 0.003(6) 0.003(6)
C18 0.121(8) 0.099(8) 0.042(5) 0.001(5) 0.018(5) -0.004(6)
C19 0.134(8) 0.104(8) 0.054(6) 0.012(6) 0.016(6) -0.025(6)
C20 0.104(7) 0.081(7) 0.077(8) 0.009(6) 0.001(6) -0.019(6)
C21 0.074(5) 0.068(6) 0.041(5) 0.006(4) -0.008(4) -0.007(4)
C22 0.099(6) 0.065(5) 0.068(6) 0.000(5) 0.001(5) 0.002(5)
C23 0.133(9) 0.089(7) 0.126(9) -0.026(6) -0.041(7) -0.004(6)
C24 0.146(10) 0.122(9) 0.106(9) -0.025(8) -0.009(8) 0.027(8)
C25 0.094(6) 0.079(6) 0.048(5) -0.004(5) 0.011(5) 0.004(5)
C26 0.115(9) 0.093(8) 0.156(13) -0.004(8) -0.019(9) 0.029(7)
C27 0.114(7) 0.103(7) 0.076(7) -0.022(6) -0.002(6) -0.008(6)
C28 0.014(7) 0.035(8) 0.033(9) 0.004(6) -0.003(6) 0.005(5)
F1 0.029(9) 0.102(14) 0.077(16) 0.040(11) 0.023(10) -0.012(8)
F2 0.074(11) 0.100(15) 0.087(14) -0.029(11) -0.012(10) -0.003(10)
C28' 0.116(11) 0.098(9) 0.104(12) -0.003(8) -0.001(10) -0.032(8)
F1' 0.113(9) 0.225(14) 0.207(19) 0.122(12) -0.015(11) -0.023(10)
F2' 0.076(6) 0.116(8) 0.126(10) 0.007(8) -0.021(6) -0.015(5)

loop_
_atom_type_symbol
_atom_type_description
_atom_type_scat_dispersion_real
_atom_type_scat_dispersion_imag
_atom_type_scat_source
C C 0.0033 0.0016 'International Tables Vol C Tables 4.2.6.8 and 6.1.1.4'
H H 0.0000 0.0000 'International Tables Vol C Tables 4.2.6.8 and 6.1.1.4'
N N 0.0061 0.0033 'International Tables Vol C Tables 4.2.6.8 and 6.1.1.4'
F F 0.0171 0.0103 'International Tables Vol C Tables 4.2.6.8 and 6.1.1.4'
Ag Ag -0.8971 1.1015 'International Tables Vol C Tables 4.2.6.8 and 6.1.1.4'

loop_
_geom_angle_atom_site_label_1
_geom_angle_atom_site_label_2
_geom_angle_atom_site_label_3
_geom_angle
C1 Ag1 C28 171.0(7)
C1 Ag1 C28' 176.6(6)
C1 N1 C3 110.9(8)
C1 N1 C4 123.5(7)
C3 N1 C4 125.5(7)
C1 N2 C2 111.3(8)
C1 N2 C16 121.7(7)
C2 N2 C16 126.9(8)
N2 C1 N1 104.0(4)
N2 C1 Ag1 128.8(8)
N1 C1 Ag1 127.0(8)
C3 C2 N2 107.6(12)
C3 C2 H2 126.2
N2 C2 H2 126.2
C2 C3 N1 106.2(11)
C2 C3 H3 126.9
N1 C3 H3 126.9
C9 C4 C5 122.9(8)
C9 C4 N1 119.0(8)
C5 C4 N1 118.1(7)
C6 C5 C4 117.5(9)
C6 C5 C13 120.5(9)
C4 C5 C13 122.0(7)
C7 C6 C5 119.7(11)
C7 C6 H6 120.2
C5 C6 H6 120.2
C6 C7 C8 122.0(9)
C6 C7 H7 119.0
C8 C7 H7 119.0
C7 C8 C9 120.8(10)
C7 C8 H8 119.6
C9 C8 H8 119.6
C8 C9 C4 117.0(9)
C8 C9 C10 120.6(11)
C4 C9 C10 122.3(10)
C11 C10 C9 110.5(9)
C11 C10 C12 110.9(10)
C9 C10 C12 110.0(9)
C11 C10 H10 108.5
C9 C10 H10 108.5
C12 C10 H10 108.5
C10 C11 H11A 109.5
C10 C11 H11B 109.5
H11A C11 H11B 109.5
C10 C11 H11C 109.5
H11A C11 H11C 109.5
H11B C11 H11C 109.5
C10 C12 H12A 109.5
C10 C12 H12B 109.5
H12A C12 H12B 109.5
C10 C12 H12C 109.5
H12A C12 H12C 109.5
H12B C12 H12C 109.5
C5 C13 C14 112.9(8)
C5 C13 C15 110.9(8)
C14 C13 C15 110.9(8)
C5 C13 H13 107.3
C14 C13 H13 107.3
C15 C13 H13 107.3
C13 C14 H14A 109.5
C13 C14 H14B 109.5
H14A C14 H14B 109.5
C13 C14 H14C 109.5
H14A C14 H14C 109.5
H14B C14 H14C 109.5
C13 C15 H15A 109.5
C13 C15 H15B 109.5
H15A C15 H15B 109.5
C13 C15 H15C 109.5
H15A C15 H15C 109.5
H15B C15 H15C 109.5
C21 C16 C17 123.5(8)
C21 C16 N2 118.1(7)
C17 C16 N2 118.4(8)
C16 C17 C18 117.1(9)
C16 C17 C25 123.4(10)
C18 C17 C25 119.5(10)
C19 C18 C17 120.7(10)
C19 C18 H18 119.6
C17 C18 H18 119.6
C20 C19 C18 119.0(9)
C20 C19 H19 120.5
C18 C19 H19 120.5
C19 C20 C21 123.0(10)
C19 C20 H20 118.5
C21 C20 H20 118.5
C16 C21 C20 116.6(9)
C16 C21 C22 123.1(8)
C20 C21 C22 120.3(8)
C21 C22 C24 111.4(8)
C21 C22 C23 111.2(8)
C24 C22 C23 110.5(8)
C21 C22 H22 107.8
C24 C22 H22 107.8
C23 C22 H22 107.8
C22 C23 H23A 109.5
C22 C23 H23B 109.5
H23A C23 H23B 109.5
C22 C23 H23C 109.5
H23A C23 H23C 109.5
H23B C23 H23C 109.5
C22 C24 H24A 109.5
C22 C24 H24B 109.5
H24A C24 H24B 109.5
C22 C24 H24C 109.5
H24A C24 H24C 109.5
H24B C24 H24C 109.5
C26 C25 C17 111.0(9)
C26 C25 C27 109.9(9)
C17 C25 C27 112.9(9)
C26 C25 H25 107.6
C17 C25 H25 107.6
C27 C25 H25 107.6
C25 C26 H26A 109.5
C25 C26 H26B 109.5
H26A C26 H26B 109.5
C25 C26 H26C 109.5
H26A C26 H26C 109.5
H26B C26 H26C 109.5
C25 C27 H27A 109.5
C25 C27 H27B 109.5
H27A C27 H27B 109.5
C25 C27 H27C 109.5
H27A C27 H27C 109.5
H27B C27 H27C 109.5
F2 C28 F1 99.4(9)
F2 C28 Ag1 113.0(14)
F1 C28 Ag1 120.0(15)
F2 C28 H28A 107.9
F1 C28 H28A 107.9
Ag1 C28 H28A 107.9
F2' C28' F1' 100.8(8)
F2' C28' Ag1 113.8(14)
F1' C28' Ag1 107.0(15)
F2' C28' H28B 111.6
F1' C28' H28B 111.6
Ag1 C28' H28B 111.6

loop_
_geom_bond_atom_site_label_1
_geom_bond_atom_site_label_2
_geom_bond_distance
Ag1 C1 2.089(5)
Ag1 C28 2.098(18)
Ag1 C28' 2.15(2)
N1 C1 1.366(12)
N1 C3 1.383(11)
N1 C4 1.442(9)
N2 C1 1.332(13)
N2 C2 1.382(13)
N2 C16 1.436(11)
C2 C3 1.321(10)
C2 H2 0.9300
C3 H3 0.9300
C4 C9 1.380(14)
C4 C5 1.400(10)
C5 C6 1.377(12)
C5 C13 1.503(11)
C6 C7 1.360(15)
C6 H6 0.9300
C7 C8 1.362(13)
C7 H7 0.9300
C8 C9 1.372(15)
C8 H8 0.9300
C9 C10 1.533(14)
C10 C11 1.522(14)
C10 C12 1.540(14)
C10 H10 0.9800
C11 H11A 0.9600
C11 H11B 0.9600
C11 H11C 0.9600
C12 H12A 0.9600
C12 H12B 0.9600
C12 H12C 0.9600
C13 C14 1.512(12)
C13 C15 1.521(12)
C13 H13 0.9800
C14 H14A 0.9600
C14 H14B 0.9600
C14 H14C 0.9600
C15 H15A 0.9600
C15 H15B 0.9600
C15 H15C 0.9600
C16 C21 1.378(11)
C16 C17 1.385(13)
C17 C18 1.402(15)
C17 C25 1.520(13)
C18 C19 1.383(13)
C18 H18 0.9300
C19 C20 1.365(13)
C19 H19 0.9300
C20 C21 1.378(12)
C20 H20 0.9300
C21 C22 1.504(12)
C22 C24 1.524(12)
C22 C23 1.533(12)
C22 H22 0.9800
C23 H23A 0.9600
C23 H23B 0.9600
C23 H23C 0.9600
C24 H24A 0.9600
C24 H24B 0.9600
C24 H24C 0.9600
C25 C26 1.488(13)
C25 C27 1.522(12)
C25 H25 0.9800
C26 H26A 0.9600
C26 H26B 0.9600
C26 H26C 0.9600
C27 H27A 0.9600
C27 H27B 0.9600
C27 H27C 0.9600
C28 F2 1.336(6)
C28 F1 1.337(7)
C28 H28A 0.9800
C28' F2' 1.335(6)
C28' F1' 1.339(6)
C28' H28B 0.9800

loop_
_geom_hbond_atom_site_label_D
_geom_hbond_atom_site_label_H
_geom_hbond_atom_site_label_A
_geom_hbond_distance_DH
_geom_hbond_distance_HA
_geom_hbond_distance_DA
_geom_hbond_angle_DHA
_geom_hbond_site_symmetry_A
C3 H3 F2' 0.93 2.54 3.278(17) 136.7 3_465
C3 H3 F2 0.93 2.50 3.21(3) 133.5 3_465
C2 H2 F1 0.93 2.41 3.20(3) 142.6 3_465

loop_
_geom_torsion_atom_site_label_1
_geom_torsion_atom_site_label_2
_geom_torsion_atom_site_label_3
_geom_torsion_atom_site_label_4
_geom_torsion
C2 N2 C1 N1 0.1(8)
C16 N2 C1 N1 176.8(6)
C2 N2 C1 Ag1 -174.8(6)
C16 N2 C1 Ag1 1.9(10)
C3 N1 C1 N2 0.6(9)
C4 N1 C1 N2 177.0(6)
C3 N1 C1 Ag1 175.6(6)
C4 N1 C1 Ag1 -8.0(10)
C1 N2 C2 C3 -0.9(11)
C16 N2 C2 C3 -177.3(8)
N2 C2 C3 N1 1.2(12)
C1 N1 C3 C2 -1.2(12)
C4 N1 C3 C2 -177.5(8)
C1 N1 C4 C9 87.0(10)
C3 N1 C4 C9 -97.1(12)
C1 N1 C4 C5 -91.1(8)
C3 N1 C4 C5 84.8(10)
C9 C4 C5 C6 -0.2(12)
N1 C4 C5 C6 177.8(7)
C9 C4 C5 C13 -179.3(9)
N1 C4 C5 C13 -1.3(10)
C4 C5 C6 C7 -2.2(13)
C13 C5 C6 C7 176.9(8)
C5 C6 C7 C8 2.4(15)
C6 C7 C8 C9 0.0(16)
C7 C8 C9 C4 -2.4(17)
C7 C8 C9 C10 -179.9(9)
C5 C4 C9 C8 2.5(16)
N1 C4 C9 C8 -175.5(9)
C5 C4 C9 C10 179.9(8)
N1 C4 C9 C10 1.9(15)
C8 C9 C10 C11 -59.6(14)
C4 C9 C10 C11 123.1(12)
C8 C9 C10 C12 63.2(15)
C4 C9 C10 C12 -114.1(12)
C6 C5 C13 C14 54.0(12)
C4 C5 C13 C14 -126.9(9)
C6 C5 C13 C15 -71.1(11)
C4 C5 C13 C15 107.9(9)
C1 N2 C16 C21 -84.0(9)
C2 N2 C16 C21 92.1(10)
C1 N2 C16 C17 94.5(10)
C2 N2 C16 C17 -89.4(11)
C21 C16 C17 C18 2.1(17)
N2 C16 C17 C18 -176.3(10)
C21 C16 C17 C25 -178.1(9)
N2 C16 C17 C25 3.4(15)
C16 C17 C18 C19 -1.2(18)
C25 C17 C18 C19 179.0(10)
C17 C18 C19 C20 0.8(17)
C18 C19 C20 C21 -1.2(17)
C17 C16 C21 C20 -2.4(14)
N2 C16 C21 C20 176.0(8)
C17 C16 C21 C22 178.9(9)
N2 C16 C21 C22 -2.7(11)
C19 C20 C21 C16 1.9(15)
C19 C20 C21 C22 -179.4(9)
C16 C21 C22 C24 -120.8(9)
C20 C21 C22 C24 60.5(11)
C16 C21 C22 C23 115.4(9)
C20 C21 C22 C23 -63.2(11)
C16 C17 C25 C26 -108.4(13)
C18 C17 C25 C26 71.3(15)
C16 C17 C25 C27 127.7(11)
C18 C17 C25 C27 -52.5(14)
